data_7716536
loop_
_publ_author_name
'Penki, Venkata Sai Sashankh'
'Chu, Yu-Ting'
'Chen, Hsing-Yin'
'Sudewi, Sri'
'Li, Chien-Hung'
'Huang, Genin Gary'
'Hsu, Sodio C. N.'

_publ_section_title
;
 Steric and electronic influence on Cu-Cu short contacts in
 &#x3b2;-thioketiminato tricopper(I) clusters.
;
_journal_issue 31
_journal_name_full 'Dalton transactions (Cambridge, England : 2003)'
_journal_page_first 13160
_journal_page_last 13173
_journal_paper_doi 10.1039/d4dt01549e
_journal_volume 53
_journal_year 2024
_chemical_formula_moiety '0.08(C33 H30 Cl6 Cu3 N3 S3), 0.08(C7 H8)'
_chemical_formula_sum 'C3.27 H3.1 Cl0.49 Cu0.24 N0.24 S0.24'
_chemical_formula_weight 86.55
_space_group_crystal_system monoclinic
_space_group_IT_number 14
_space_group_name_Hall '-P 2ybc'
_space_group_name_H-M_alt 'P 1 21/c 1'
_atom_sites_solution_hydrogens geom
_atom_sites_solution_primary dual
_audit_block_doi 10.5517/ccdc.csd.cc2jmgxk
_audit_creation_date 2021-12-29
_audit_creation_method
;
Olex2 1.3-ac4
(compiled 2019.04.23 svn.r3594 for Rigaku Oxford Diffraction, GUI svn.r5739)
;
_audit_update_record
;
2024-03-22 deposited with the CCDC.	2024-07-03 downloaded from the CCDC.
;
_cell_angle_alpha 90
_cell_angle_beta 98.1340(10)
_cell_angle_gamma 90
_cell_formula_units_Z 98
_cell_length_a 13.1496(2)
_cell_length_b 15.5846(2)
_cell_length_c 43.1275(5)
_cell_measurement_reflns_used 124255
_cell_measurement_temperature 113(2)
_cell_measurement_theta_max 26.9870
_cell_measurement_theta_min 1.8020
_cell_volume 8749.3(2)
_computing_cell_refinement 'CrysAlisPro 1.171.41.56a (Rigaku OD, 2020)'
_computing_data_collection 'CrysAlisPro 1.171.41.56a (Rigaku OD, 2020)'
_computing_data_reduction 'CrysAlisPro 1.171.41.56a (Rigaku OD, 2020)'
_computing_molecular_graphics 'Olex2 (Dolomanov et al., 2009)'
_computing_publication_material 'Olex2 (Dolomanov et al., 2009)'
_computing_structure_refinement 'ShelXL (Sheldrick, 2015)'
_computing_structure_solution 'ShelXT (Sheldrick, 2015)'
_diffrn_ambient_temperature 113(2)
_diffrn_detector 'Hybrid Pixel Array Detector'
_diffrn_detector_area_resol_mean 10.0000
_diffrn_measured_fraction_theta_full 1.000
_diffrn_measured_fraction_theta_max 1.000
_diffrn_measurement_details
;
List of Runs (angles in degrees, time in seconds):

  # Type    Start    End  Width  t~exp~   \w     \q     \k     \f   Frames
#--------------------------------------------------------------------------
  1  \w    -20.00  99.32   0.38    9.46    --   10.60  57.00 120.00  314
  2  \w    -15.00  99.00   0.38    9.46    --   10.60  77.00 120.00  300
  3  \w    -15.00  99.00   0.38    9.46    --   10.60  77.00   0.00  300
  4  \w   -100.00  19.32   0.38    9.46    --  -10.90 -57.00-180.00  314
  5  \w   -100.00  14.00   0.38    9.46    --  -10.90 -77.00-180.00  300
  6  \w   -100.00  14.00   0.38    9.46    --  -10.90 -77.00 -60.00  300
  7  \w   -100.00  16.28   0.38    9.46    --  -10.90 -82.00 120.00  306
  8  \w    -41.00  78.32   0.38    9.46    --  -10.90  57.00  30.00  314
  9  \w    -79.00  40.32   0.38    9.46    --   10.60 -57.00-180.00  314
 10  \w    -79.00  40.32   0.38    9.46    --   10.60 -57.00 -90.00  314
 11  \w    -41.00  78.32   0.38    9.46    --  -10.90  57.00 120.00  314
 12  \w    -38.00  38.00   0.38    9.46    --  -10.90  82.00 150.00  200
;
_diffrn_measurement_device 'four-circle diffractometer'
_diffrn_measurement_device_type 'XtaLAB Pro II AFC12 (RINC): Kappa single'
_diffrn_measurement_method '\w scans'
_diffrn_orient_matrix_type 'CrysAlisPro convention (1999,Acta A55,543-557)'
_diffrn_orient_matrix_UB_11 -0.0319140000
_diffrn_orient_matrix_UB_12 -0.0313070000
_diffrn_orient_matrix_UB_13 0.0056746000
_diffrn_orient_matrix_UB_21 -0.0164357000
_diffrn_orient_matrix_UB_22 -0.0139154000
_diffrn_orient_matrix_UB_23 -0.0155723000
_diffrn_orient_matrix_UB_31 0.0409506000
_diffrn_orient_matrix_UB_32 -0.0299541000
_diffrn_orient_matrix_UB_33 0.0012984000
_diffrn_radiation_monochromator mirror
_diffrn_radiation_probe x-ray
_diffrn_radiation_type 'Mo K\a'
_diffrn_radiation_wavelength 0.71073
_diffrn_reflns_av_R_equivalents 0.0416
_diffrn_reflns_av_unetI/netI 0.0222
_diffrn_reflns_Laue_measured_fraction_full 1.000
_diffrn_reflns_Laue_measured_fraction_max 1.000
_diffrn_reflns_limit_h_max 15
_diffrn_reflns_limit_h_min -15
_diffrn_reflns_limit_k_max 18
_diffrn_reflns_limit_k_min -18
_diffrn_reflns_limit_l_max 51
_diffrn_reflns_limit_l_min -51
_diffrn_reflns_number 190634
_diffrn_reflns_point_group_measured_fraction_full 1.000
_diffrn_reflns_point_group_measured_fraction_max 1.000
_diffrn_reflns_theta_full 24.999
_diffrn_reflns_theta_max 24.999
_diffrn_reflns_theta_min 1.564
_diffrn_source 'micro-focus sealed X-ray tube'
_diffrn_source_type 'Rigaku (Mo) X-ray Source'
_exptl_absorpt_coefficient_mu 1.988
_exptl_absorpt_correction_T_max 1.00000
_exptl_absorpt_correction_T_min 0.38510
_exptl_absorpt_correction_type multi-scan
_exptl_absorpt_process_details
;
CrysAlisPro 1.171.41.56a (Rigaku Oxford Diffraction, 2020)
Empirical absorption correction using spherical harmonics,
 implemented in SCALE3 ABSPACK scaling algorithm.
;
_exptl_crystal_colour red
_exptl_crystal_colour_primary red
_exptl_crystal_density_diffrn 1.610
_exptl_crystal_description block
_exptl_crystal_F_000 4288
_exptl_crystal_size_max 0.4
_exptl_crystal_size_mid 0.4
_exptl_crystal_size_min 0.2
_refine_diff_density_max 0.936
_refine_diff_density_min -0.660
_refine_diff_density_rms 0.065
_refine_ls_extinction_method none
_refine_ls_goodness_of_fit_ref 1.036
_refine_ls_hydrogen_treatment constr
_refine_ls_matrix_type full
_refine_ls_number_parameters 1135
_refine_ls_number_reflns 15434
_refine_ls_number_restraints 3942
_refine_ls_restrained_S_all 0.995
_refine_ls_R_factor_all 0.0336
_refine_ls_R_factor_gt 0.0291
_refine_ls_shift/su_max 0.003
_refine_ls_shift/su_mean 0.000
_refine_ls_structure_factor_coef Fsqd
_refine_ls_weighting_details 'w=1/[\s^2^(Fo^2^)+(0.0221P)^2^+11.3508P] where P=(Fo^2^+2Fc^2^)/3'
_refine_ls_weighting_scheme calc
_refine_ls_wR_factor_gt 0.0647
_refine_ls_wR_factor_ref 0.0664
_reflns_Friedel_coverage 0.000
_reflns_number_gt 13898
_reflns_number_total 15434
_reflns_threshold_expression 'I > 2\s(I)'
_cod_data_source_file d4dt01549e2.cif
_cod_data_source_block k11012-sodio-k(26clnscu)
_cod_depositor_comments 'Adding full bibliography for 7716532--7716537.cif.'
_cod_original_formula_sum 'C3.27 H3.10 Cl0.49 Cu0.24 N0.24 S0.24'
_cod_database_code 7716536
_shelx_shelxl_version_number 2018/3
_chemical_oxdiff_formula 'C N S Cl Cu'
_shelx_space_group_comment
;
The symmetry employed for this shelxl refinement is uniquely defined
by the following loop, which should always be used as a source of
symmetry information in preference to the above space-group names.
They are only intended as comments.
;
_diffrn_oxdiff_digest_frames
;
019f2534490375f9b81c3d383b33c853600002528c6
;
_reflns_odcompleteness_completeness 99.82
_reflns_odcompleteness_iscentric 1
_reflns_odcompleteness_theta 26.32
_olex2_refinement_description
;
1. Fixed Uiso
 At 1.2 times of:
  All C(H) groups
 At 1.5 times of:
  All C(H,H,H) groups
2. Restrained distances
 C80-C75 \\sim C90-C89
 with sigma of 0.02
 C80-C79 \\sim C90-C91
 with sigma of 0.02
 C77-C76 \\sim C93-C94
 with sigma of 0.02
 C77-C78 \\sim C93-C92
 with sigma of 0.02
 C76-C75 \\sim C94-C89
 with sigma of 0.02
 C75-C74 \\sim C89-C88
 with sigma of 0.02
 C78-C79 \\sim C92-C91
 with sigma of 0.02
 C80-C76 \\sim C90-C94
 with sigma of 0.04
 C80-C78 \\sim C90-C92
 with sigma of 0.04
 C80-C74 \\sim C90-C88
 with sigma of 0.04
 C77-C75 \\sim C93-C89
 with sigma of 0.04
 C77-C79 \\sim C93-C91
 with sigma of 0.04
 C76-C78 \\sim C94-C92
 with sigma of 0.04
 C76-C74 \\sim C94-C88
 with sigma of 0.04
 C75-C79 \\sim C89-C91
 with sigma of 0.04
 C83-C82 \\sim C69-C68
 with sigma of 0.02
 C83-C84 \\sim C69-C70
 with sigma of 0.02
 C82-C87 \\sim C68-C73
 with sigma of 0.02
 C82-C81 \\sim C68-C67
 with sigma of 0.02
 C87-C86 \\sim C73-C72
 with sigma of 0.02
 C86-C85 \\sim C72-C71
 with sigma of 0.02
 C84-C85 \\sim C70-C71
 with sigma of 0.02
 C83-C87 \\sim C69-C73
 with sigma of 0.04
 C83-C85 \\sim C69-C71
 with sigma of 0.04
 C83-C81 \\sim C69-C67
 with sigma of 0.04
 C82-C86 \\sim C68-C72
 with sigma of 0.04
 C82-C84 \\sim C68-C70
 with sigma of 0.04
 C87-C85 \\sim C73-C71
 with sigma of 0.04
 C87-C81 \\sim C73-C67
 with sigma of 0.04
 C86-C84 \\sim C72-C70
 with sigma of 0.04
3. Uiso/Uaniso restraints and constraints
C1 \\sim C2 \\sim C3 \\sim C4 \\sim C5 \\sim C6 \\sim C7 \\sim C8 \\sim C9
\\sim C10 \\sim C11 \\sim C12 \\sim C13 \\sim C14 \\sim C15 \\sim C16 \\sim C17
\\sim C18 \\sim C19 \\sim C20 \\sim C21 \\sim C22 \\sim C23 \\sim C24 \\sim C25
\\sim C26 \\sim C27 \\sim C28 \\sim C29 \\sim C30 \\sim C31 \\sim C32 \\sim C33
\\sim C34 \\sim C35 \\sim C36 \\sim C37 \\sim C38 \\sim C39 \\sim C40 \\sim C41
\\sim C42 \\sim C43 \\sim C44 \\sim C45 \\sim C46 \\sim C47 \\sim C48 \\sim C49
\\sim C50 \\sim C51 \\sim C52 \\sim C53 \\sim C54 \\sim C55 \\sim C56 \\sim C57
\\sim C58 \\sim C59 \\sim C60 \\sim C61 \\sim C62 \\sim C63 \\sim C64 \\sim C65
\\sim C66 \\sim C81 \\sim C82 \\sim C83 \\sim C84 \\sim C85 \\sim C86 \\sim C87
\\sim C74 \\sim C75 \\sim C76 \\sim C77 \\sim C78 \\sim C79 \\sim C80 \\sim C67
\\sim C68 \\sim C69 \\sim C70 \\sim C71 \\sim C72 \\sim C73 \\sim C88 \\sim C89
\\sim C90 \\sim C91 \\sim C92 \\sim C93 \\sim C94 \\sim N1 \\sim N2 \\sim N3
\\sim N4 \\sim N5 \\sim N6 \\sim S1 \\sim S2 \\sim S3 \\sim S4 \\sim S5 \\sim
S6 \\sim Cl1 \\sim Cl2 \\sim Cl3 \\sim Cl4 \\sim Cl5 \\sim Cl6 \\sim Cl7 \\sim
Cl8 \\sim Cl9 \\sim Cl10 \\sim Cl11 \\sim Cl12 \\sim Cu1 \\sim Cu2 \\sim Cu3
\\sim Cu4 \\sim Cu5 \\sim Cu6: within 3.8A with sigma of 0.01 and sigma for
terminal atoms of 0.02
4. Others
 Sof(C88)=Sof(H88A)=Sof(H88B)=Sof(H88C)=Sof(C89)=Sof(C90)=Sof(H90)=Sof(C91)=
 Sof(H91)=Sof(C92)=Sof(H92)=Sof(C93)=Sof(H93)=Sof(C94)=Sof(H94)=1-FVAR(1)
 Sof(C74)=Sof(H74A)=Sof(H74B)=Sof(H74C)=Sof(C75)=Sof(C76)=Sof(H76)=Sof(C77)=
 Sof(H77)=Sof(C78)=Sof(H78)=Sof(C79)=Sof(H79)=Sof(C80)=Sof(H80)=FVAR(1)
 Sof(C67)=Sof(H67A)=Sof(H67B)=Sof(H67C)=Sof(C68)=Sof(C69)=Sof(H69)=Sof(C70)=
 Sof(H70)=Sof(C71)=Sof(H71)=Sof(C72)=Sof(H72)=Sof(C73)=Sof(H73)=1-FVAR(2)
 Sof(C81)=Sof(H81A)=Sof(H81B)=Sof(H81C)=Sof(C82)=Sof(C83)=Sof(H83)=Sof(C84)=
 Sof(H84)=Sof(C85)=Sof(H85)=Sof(C86)=Sof(H86)=Sof(C87)=Sof(H87)=FVAR(2)
5.a Aromatic/amide H refined with riding coordinates:
 C3(H3), C8(H8), C9(H9), C10(H10), C14(H14), C19(H19), C20(H20), C21(H21),
 C25(H25), C30(H30), C31(H31), C32(H32), C36(H36), C41(H41), C42(H42), C43(H43),
  C47(H47), C52(H52), C53(H53), C54(H54), C58(H58), C63(H63), C64(H64),
 C65(H65), C83(H83), C84(H84), C85(H85), C86(H86), C87(H87), C76(H76), C77(H77),
  C78(H78), C79(H79), C80(H80), C69(H69), C70(H70), C71(H71), C72(H72),
 C73(H73), C90(H90), C91(H91), C92(H92), C93(H93), C94(H94)
5.b Idealised Me refined as rotating group:
 C1(H1A,H1B,H1C), C5(H5A,H5B,H5C), C12(H12A,H12B,H12C), C16(H16A,H16B,H16C),
 C23(H23A,H23B,H23C), C27(H27A,H27B,H27C), C34(H34A,H34B,H34C), C38(H38A,H38B,
 H38C), C45(H45A,H45B,H45C), C49(H49A,H49B,H49C), C56(H56A,H56B,H56C), C60(H60A,
 H60B,H60C), C81(H81A,H81B,H81C), C74(H74A,H74B,H74C), C67(H67A,H67B,H67C),
 C88(H88A,H88B,H88C)
;
_smtbx_masks_void_probe_radius 1.2
_smtbx_masks_void_truncation_radius 1.2
_olex2_submission_special_instructions 'No special instructions were received'
_oxdiff_exptl_absorpt_empirical_details
;
Empirical correction (ABSPACK) includes:
- Absorption correction using spherical harmonics
- Frame scaling
;
_oxdiff_exptl_absorpt_empirical_full_max 2.209
_oxdiff_exptl_absorpt_empirical_full_min 0.581

loop_
_space_group_symop_operation_xyz
'x, y, z'
'-x, y+1/2, -z+1/2'
'-x, -y, -z'
'x, -y-1/2, z-1/2'

loop_
_atom_site_label
_atom_site_type_symbol
_atom_site_fract_x
_atom_site_fract_y
_atom_site_fract_z
_atom_site_U_iso_or_equiv
_atom_site_adp_type
_atom_site_occupancy
_atom_site_site_symmetry_order
_atom_site_calc_flag
_atom_site_refinement_flags_posn
_atom_site_refinement_flags_adp
_atom_site_refinement_flags_occupancy
_atom_site_disorder_assembly
_atom_site_disorder_group
Cu1 Cu -0.00299(2) 0.81376(2) 0.60423(2) 0.02530(7) Uani 1 1 d . U . . .
Cu2 Cu 0.05303(2) 0.71552(2) 0.66383(2) 0.02608(7) Uani 1 1 d . U . . .
Cu3 Cu -0.15660(2) 0.80506(2) 0.64952(2) 0.02544(7) Uani 1 1 d . U . . .
Cl1 Cl 0.18038(5) 0.95794(4) 0.65310(2) 0.03441(15) Uani 1 1 d . U . . .
Cl2 Cl 0.07113(6) 0.94427(5) 0.52804(2) 0.04527(18) Uani 1 1 d . U . . .
Cl3 Cl 0.07851(5) 0.89804(5) 0.71562(2) 0.03759(16) Uani 1 1 d . U . . .
Cl4 Cl 0.29638(6) 0.60416(5) 0.72575(2) 0.04184(17) Uani 1 1 d . U . . .
Cl5 Cl -0.04984(5) 1.02448(4) 0.66578(2) 0.03430(15) Uani 1 1 d . U . . .
Cl6 Cl -0.42284(6) 0.89550(5) 0.67723(2) 0.0514(2) Uani 1 1 d . U . . .
S1 S -0.17264(5) 0.81272(4) 0.59795(2) 0.02556(13) Uani 1 1 d . U . . .
S2 S 0.09495(5) 0.69995(4) 0.61628(2) 0.02701(14) Uani 1 1 d . U . . .
S3 S -0.10142(5) 0.68988(4) 0.67614(2) 0.02772(14) Uani 1 1 d . U . . .
N1 N 0.03078(15) 0.93289(13) 0.59388(4) 0.0233(4) Uani 1 1 d . U . . .
N2 N 0.18273(16) 0.74754(14) 0.69001(5) 0.0281(5) Uani 1 1 d . U . . .
N3 N -0.19345(16) 0.88570(13) 0.68146(5) 0.0271(4) Uani 1 1 d . U . . .
C1 C 0.00276(19) 1.08632(16) 0.58523(6) 0.0306(6) Uani 1 1 d . U . . .
H1A H 0.059417 1.098538 0.601225 0.046 Uiso 1 1 calc GR . . . .
H1B H -0.052055 1.125999 0.586889 0.046 Uiso 1 1 calc GR . . . .
H1C H 0.024591 1.091914 0.565008 0.046 Uiso 1 1 calc GR . . . .
C2 C -0.03441(18) 0.99606(15) 0.58927(5) 0.0231(5) Uani 1 1 d . U . . .
C3 C -0.14436(18) 0.98737(16) 0.58782(5) 0.0234(5) Uani 1 1 d . U . . .
H3 H -0.179431 1.038958 0.583960 0.028 Uiso 1 1 calc R . . . .
C4 C -0.20704(18) 0.92003(16) 0.59088(5) 0.0228(5) Uani 1 1 d . U . . .
C5 C -0.32109(18) 0.93537(17) 0.58758(6) 0.0307(6) Uani 1 1 d . U . . .
H5A H -0.354064 0.907543 0.568978 0.046 Uiso 1 1 calc GR . . . .
H5B H -0.334473 0.995901 0.586158 0.046 Uiso 1 1 calc GR . . . .
H5C H -0.347453 0.912454 0.605514 0.046 Uiso 1 1 calc GR . . . .
C6 C 0.13499(18) 0.94915(16) 0.59034(6) 0.0255(5) Uani 1 1 d . U . . .
C7 C 0.21251(19) 0.95793(16) 0.61567(6) 0.0283(5) Uani 1 1 d . U . . .
C8 C 0.3148(2) 0.96665(18) 0.61160(7) 0.0363(6) Uani 1 1 d . U . . .
H8 H 0.365349 0.972262 0.628884 0.044 Uiso 1 1 calc R . . . .
C9 C 0.3410(2) 0.96695(18) 0.58167(7) 0.0415(7) Uani 1 1 d . U . . .
H9 H 0.409528 0.972548 0.578836 0.050 Uiso 1 1 calc R . . . .
C10 C 0.2665(2) 0.95902(18) 0.55612(7) 0.0390(7) Uani 1 1 d . U . . .
H10 H 0.284248 0.959178 0.535991 0.047 Uiso 1 1 calc R . . . .
C11 C 0.1651(2) 0.95081(17) 0.56056(6) 0.0321(6) Uani 1 1 d . U . . .
C12 C 0.3599(2) 0.8006(2) 0.70034(7) 0.0409(7) Uani 1 1 d . U . . .
H12A H 0.378994 0.855373 0.692748 0.061 Uiso 1 1 calc GR . . . .
H12B H 0.416038 0.761154 0.700434 0.061 Uiso 1 1 calc GR . . . .
H12C H 0.343748 0.806860 0.721241 0.061 Uiso 1 1 calc GR . . . .
C13 C 0.26775(19) 0.76693(17) 0.67939(6) 0.0303(6) Uani 1 1 d . U . . .
C14 C 0.28283(19) 0.75895(17) 0.64674(6) 0.0310(6) Uani 1 1 d . U . . .
H14 H 0.349010 0.773575 0.643428 0.037 Uiso 1 1 calc R . . . .
C15 C 0.22286(19) 0.73527(16) 0.62030(6) 0.0283(5) Uani 1 1 d . U . . .
C16 C 0.2678(2) 0.73573(19) 0.58995(7) 0.0393(7) Uani 1 1 d . U . . .
H16A H 0.267745 0.678406 0.581795 0.059 Uiso 1 1 calc GR . . . .
H16B H 0.336935 0.756963 0.593687 0.059 Uiso 1 1 calc GR . . . .
H16C H 0.227116 0.772095 0.575068 0.059 Uiso 1 1 calc GR . . . .
C17 C 0.1824(2) 0.74915(17) 0.72317(6) 0.0305(6) Uani 1 1 d . U . . .
C18 C 0.1322(2) 0.81264(18) 0.73769(6) 0.0331(6) Uani 1 1 d . U . . .
C19 C 0.1250(2) 0.8108(2) 0.76948(6) 0.0414(7) Uani 1 1 d . U . . .
H19 H 0.089123 0.853401 0.778455 0.050 Uiso 1 1 calc R . . . .
C20 C 0.1717(2) 0.7451(2) 0.78760(7) 0.0460(7) Uani 1 1 d . U . . .
H20 H 0.167758 0.743631 0.808954 0.055 Uiso 1 1 calc R . . . .
C21 C 0.2243(2) 0.6816(2) 0.77428(6) 0.0422(7) Uani 1 1 d . U . . .
H21 H 0.256469 0.637774 0.786608 0.051 Uiso 1 1 calc R . . . .
C22 C 0.2288(2) 0.68359(18) 0.74239(6) 0.0343(6) Uani 1 1 d . U . . .
C23 C -0.1951(3) 0.9422(2) 0.73420(7) 0.0463(8) Uani 1 1 d . U . . .
H23A H -0.155296 0.991924 0.730635 0.069 Uiso 1 1 calc GR . . . .
H23B H -0.175687 0.922399 0.755294 0.069 Uiso 1 1 calc GR . . . .
H23C H -0.266749 0.956669 0.731056 0.069 Uiso 1 1 calc GR . . . .
C24 C -0.1754(2) 0.87218(17) 0.71161(6) 0.0323(6) Uani 1 1 d . U . . .
C25 C -0.1365(2) 0.79299(18) 0.72620(6) 0.0348(6) Uani 1 1 d . U . . .
H25 H -0.133508 0.793747 0.747879 0.042 Uiso 1 1 calc R . . . .
C26 C -0.10359(19) 0.71800(17) 0.71532(6) 0.0304(6) Uani 1 1 d . U . . .
C27 C -0.0658(2) 0.64823(19) 0.73832(7) 0.0422(7) Uani 1 1 d . U . . .
H27A H -0.105614 0.597145 0.733375 0.063 Uiso 1 1 calc GR . . . .
H27B H -0.072935 0.666634 0.759146 0.063 Uiso 1 1 calc GR . . . .
H27C H 0.005169 0.636481 0.737083 0.063 Uiso 1 1 calc GR . . . .
C28 C -0.23909(19) 0.96512(16) 0.67041(6) 0.0263(5) Uani 1 1 d . U . . .
C29 C -0.3454(2) 0.97680(17) 0.66618(6) 0.0316(6) Uani 1 1 d . U . . .
C30 C -0.3920(2) 1.05075(17) 0.65312(6) 0.0328(6) Uani 1 1 d . U . . .
H30 H -0.463099 1.056450 0.650682 0.039 Uiso 1 1 calc R . . . .
C31 C -0.33219(19) 1.11559(17) 0.64380(6) 0.0295(6) Uani 1 1 d . U . . .
H31 H -0.362697 1.165305 0.634905 0.035 Uiso 1 1 calc R . . . .
C32 C -0.22717(19) 1.10668(16) 0.64768(5) 0.0263(5) Uani 1 1 d . U . . .
H32 H -0.186501 1.150321 0.641332 0.032 Uiso 1 1 calc R . . . .
C33 C -0.18200(18) 1.03290(16) 0.66100(5) 0.0252(5) Uani 1 1 d . U . . .
Cu4 Cu 0.53538(2) 0.34172(2) 0.61799(2) 0.02580(7) Uani 1 1 d . U . . .
Cu5 Cu 0.71909(2) 0.31810(2) 0.58462(2) 0.02838(8) Uani 1 1 d . U . . .
Cu6 Cu 0.52138(2) 0.21404(2) 0.56317(2) 0.02634(7) Uani 1 1 d . U . . .
Cl7 Cl 0.42537(8) 0.46574(6) 0.68549(2) 0.0586(2) Uani 1 1 d . U . . .
Cl8 Cl 0.51317(6) 0.54483(5) 0.57107(2) 0.04722(19) Uani 1 1 d . U . . .
Cl9 Cl 1.00234(6) 0.41367(8) 0.56656(2) 0.0755(3) Uani 1 1 d . U . . .
Cl10 Cl 0.60459(5) 0.42542(4) 0.51603(2) 0.03009(14) Uani 1 1 d . U . . .
Cl11 Cl 0.36505(6) 0.38128(5) 0.52678(2) 0.0579(2) Uani 1 1 d . U . . .
Cl12 Cl 0.38172(8) 0.04806(5) 0.49478(2) 0.0567(2) Uani 1 1 d . U . . .
S4 S 0.44489(5) 0.22482(4) 0.60539(2) 0.02398(13) Uani 1 1 d . U . . .
S5 S 0.70222(5) 0.34457(4) 0.63373(2) 0.02811(14) Uani 1 1 d . U . . .
S6 S 0.68741(5) 0.18965(4) 0.56423(2) 0.02667(14) Uani 1 1 d . U . . .
N4 N 0.43128(16) 0.43286(13) 0.61764(5) 0.0282(5) Uani 1 1 d . U . . .
N5 N 0.77616(16) 0.42471(14) 0.56961(5) 0.0306(5) Uani 1 1 d . U . . .
N6 N 0.47169(16) 0.21592(13) 0.51770(5) 0.0286(5) Uani 1 1 d . U . . .
C34 C 0.2588(2) 0.49578(18) 0.61135(7) 0.0385(7) Uani 1 1 d . U . . .
H34A H 0.295377 0.545691 0.619862 0.058 Uiso 1 1 calc GR . . . .
H34B H 0.208136 0.480208 0.624345 0.058 Uiso 1 1 calc GR . . . .
H34C H 0.225438 0.508086 0.590558 0.058 Uiso 1 1 calc GR . . . .
C35 C 0.33266(19) 0.42294(16) 0.61023(6) 0.0294(5) Uani 1 1 d . U . . .
C36 C 0.28380(19) 0.34248(17) 0.59970(6) 0.0312(6) Uani 1 1 d . U . . .
H36 H 0.213098 0.347473 0.594126 0.037 Uiso 1 1 calc R . . . .
C37 C 0.31849(18) 0.26210(16) 0.59622(6) 0.0279(5) Uani 1 1 d . U . . .
C38 C 0.2429(2) 0.19287(18) 0.58484(7) 0.0380(7) Uani 1 1 d . U . . .
H38A H 0.175266 0.217102 0.580499 0.057 Uiso 1 1 calc GR . . . .
H38B H 0.243767 0.149457 0.600667 0.057 Uiso 1 1 calc GR . . . .
H38C H 0.261356 0.167802 0.566082 0.057 Uiso 1 1 calc GR . . . .
C39 C 0.47032(19) 0.51387(16) 0.62902(6) 0.0297(5) Uani 1 1 d . U . . .
C40 C 0.5136(2) 0.57092(17) 0.60991(7) 0.0332(6) Uani 1 1 d . U . . .
C41 C 0.5602(2) 0.64651(18) 0.62148(7) 0.0402(7) Uani 1 1 d . U . . .
H41 H 0.589630 0.683355 0.608294 0.048 Uiso 1 1 calc R . . . .
C42 C 0.5625(2) 0.66643(18) 0.65266(8) 0.0445(7) Uani 1 1 d . U . . .
H42 H 0.593682 0.716954 0.660569 0.053 Uiso 1 1 calc R . . . .
C43 C 0.5191(2) 0.61224(19) 0.67215(8) 0.0458(7) Uani 1 1 d . U . . .
H43 H 0.519781 0.626374 0.693126 0.055 Uiso 1 1 calc R . . . .
C44 C 0.4742(2) 0.53634(18) 0.66041(7) 0.0373(6) Uani 1 1 d . U . . .
C45 C 0.8201(3) 0.5778(2) 0.57077(8) 0.0518(8) Uani 1 1 d . U . . .
H45A H 0.807688 0.572668 0.548368 0.078 Uiso 1 1 calc GR . . . .
H45B H 0.892041 0.587126 0.577419 0.078 Uiso 1 1 calc GR . . . .
H45C H 0.781682 0.625391 0.577191 0.078 Uiso 1 1 calc GR . . . .
C46 C 0.7870(2) 0.49655(17) 0.58540(7) 0.0345(6) Uani 1 1 d . U . . .
C47 C 0.7706(2) 0.50592(17) 0.61761(7) 0.0340(6) Uani 1 1 d . U . . .
H47 H 0.784646 0.561011 0.625339 0.041 Uiso 1 1 calc R . . . .
C48 C 0.73948(18) 0.45231(17) 0.63902(6) 0.0302(6) Uani 1 1 d . U . . .
C49 C 0.7404(2) 0.48247(19) 0.67221(7) 0.0399(7) Uani 1 1 d . U . . .
H49A H 0.751328 0.543369 0.673227 0.060 Uiso 1 1 calc GR . . . .
H49B H 0.794682 0.454129 0.685592 0.060 Uiso 1 1 calc GR . . . .
H49C H 0.675706 0.469153 0.678969 0.060 Uiso 1 1 calc GR . . . .
C50 C 0.80503(19) 0.42191(17) 0.53905(7) 0.0330(6) Uani 1 1 d . U . . .
C51 C 0.73329(19) 0.41974(16) 0.51218(6) 0.0297(5) Uani 1 1 d . U . . .
C52 C 0.7602(2) 0.41281(18) 0.48234(7) 0.0379(6) Uani 1 1 d . U . . .
H52 H 0.709749 0.412130 0.464900 0.045 Uiso 1 1 calc R . . . .
C53 C 0.8626(2) 0.4070(2) 0.47878(8) 0.0496(8) Uani 1 1 d . U . . .
H53 H 0.881654 0.402644 0.458878 0.060 Uiso 1 1 calc R . . . .
C54 C 0.9354(2) 0.4075(2) 0.50449(8) 0.0541(8) Uani 1 1 d . U . . .
H54 H 1.004375 0.402775 0.502087 0.065 Uiso 1 1 calc R . . . .
C55 C 0.9081(2) 0.4150(2) 0.53429(8) 0.0469(7) Uani 1 1 d . U . . .
C56 C 0.4827(2) 0.2322(2) 0.46158(6) 0.0442(7) Uani 1 1 d . U . . .
H56A H 0.508564 0.284592 0.453984 0.066 Uiso 1 1 calc GR . . . .
H56B H 0.409197 0.235429 0.460001 0.066 Uiso 1 1 calc GR . . . .
H56C H 0.501251 0.184928 0.449265 0.066 Uiso 1 1 calc GR . . . .
C57 C 0.5279(2) 0.21917(16) 0.49521(6) 0.0308(6) Uani 1 1 d . U . . .
C58 C 0.6386(2) 0.21230(16) 0.49980(6) 0.0309(6) Uani 1 1 d . U . . .
H58 H 0.667043 0.216755 0.481320 0.037 Uiso 1 1 calc R . . . .
C59 C 0.7089(2) 0.20079(16) 0.52529(6) 0.0300(6) Uani 1 1 d . U . . .
C60 C 0.8210(2) 0.1946(2) 0.52139(7) 0.0443(7) Uani 1 1 d . U . . .
H60A H 0.829190 0.209018 0.500255 0.066 Uiso 1 1 calc GR . . . .
H60B H 0.844774 0.137041 0.525880 0.066 Uiso 1 1 calc GR . . . .
H60C H 0.860204 0.233626 0.535572 0.066 Uiso 1 1 calc GR . . . .
C61 C 0.3633(2) 0.21477(18) 0.50974(6) 0.0346(6) Uani 1 1 d . U . . .
C62 C 0.3042(2) 0.2866(2) 0.51377(7) 0.0441(7) Uani 1 1 d . U . . .
C63 C 0.1982(3) 0.2843(3) 0.50764(9) 0.0622(9) Uani 1 1 d . U . . .
H63 H 0.159701 0.332862 0.510648 0.075 Uiso 1 1 calc R . . . .
C64 C 0.1501(3) 0.2090(3) 0.49701(9) 0.0681(10) Uani 1 1 d . U . . .
H64 H 0.078808 0.207497 0.492471 0.082 Uiso 1 1 calc R . . . .
C65 C 0.2055(3) 0.1367(3) 0.49306(8) 0.0586(9) Uani 1 1 d . U . . .
H65 H 0.172429 0.086115 0.486060 0.070 Uiso 1 1 calc R . . . .
C66 C 0.3109(2) 0.1397(2) 0.49959(6) 0.0425(7) Uani 1 1 d . U . . .
C81 C 0.3277(10) 0.0407(8) 0.7463(3) 0.078(3) Uani 0.451(11) 1 d D U P A 1
H81A H 0.294774 0.012117 0.727899 0.117 Uiso 0.451(11) 1 calc GR . P A 1
H81B H 0.277136 0.056545 0.759313 0.117 Uiso 0.451(11) 1 calc GR . P A 1
H81C H 0.377116 0.002864 0.757765 0.117 Uiso 0.451(11) 1 calc GR . P A 1
C82 C 0.3828(13) 0.1222(8) 0.7368(4) 0.0629(17) Uani 0.451(11) 1 d D U P A 1
C83 C 0.3720(9) 0.2004(9) 0.7505(3) 0.0608(17) Uani 0.451(11) 1 d D U P A 1
H83 H 0.329738 0.205484 0.765968 0.073 Uiso 0.451(11) 1 calc R . P A 1
C84 C 0.4266(9) 0.2767(7) 0.7411(2) 0.0562(16) Uani 0.451(11) 1 d D U P A 1
H84 H 0.420342 0.330600 0.749847 0.067 Uiso 0.451(11) 1 calc R . P A 1
C85 C 0.4884(8) 0.2611(7) 0.7180(2) 0.0558(16) Uani 0.451(11) 1 d D U P A 1
H85 H 0.531067 0.304223 0.712266 0.067 Uiso 0.451(11) 1 calc R . P A 1
C86 C 0.4868(10) 0.1845(7) 0.7039(3) 0.0618(16) Uani 0.451(11) 1 d D U P A 1
H86 H 0.524356 0.178513 0.687337 0.074 Uiso 0.451(11) 1 calc R . P A 1
C87 C 0.4349(9) 0.1153(8) 0.7119(3) 0.0630(16) Uani 0.451(11) 1 d D U P A 1
H87 H 0.434910 0.064248 0.700724 0.076 Uiso 0.451(11) 1 calc R . P A 1
C74 C 1.1964(5) 0.2010(4) 0.67236(13) 0.0616(15) Uani 0.648(4) 1 d D U P B 1
H74A H 1.210138 0.186158 0.694155 0.092 Uiso 0.648(4) 1 calc GR . P B 1
H74B H 1.260197 0.208691 0.664273 0.092 Uiso 0.648(4) 1 calc GR . P B 1
H74C H 1.157768 0.155890 0.661044 0.092 Uiso 0.648(4) 1 calc GR . P B 1
C75 C 1.1375(4) 0.2806(4) 0.66874(12) 0.0432(10) Uani 0.648(4) 1 d D U P B 1
C76 C 1.0406(5) 0.2858(4) 0.64865(16) 0.0533(13) Uani 0.648(4) 1 d D U P B 1
H76 H 1.013107 0.237288 0.638007 0.064 Uiso 0.648(4) 1 calc R . P B 1
C77 C 0.9900(4) 0.3605(4) 0.64533(13) 0.0465(11) Uani 0.648(4) 1 d D U P B 1
H77 H 0.927508 0.362213 0.632212 0.056 Uiso 0.648(4) 1 calc R . P B 1
C78 C 1.0259(4) 0.4359(4) 0.66041(12) 0.0492(11) Uani 0.648(4) 1 d D U P B 1
H78 H 0.988115 0.486515 0.658187 0.059 Uiso 0.648(4) 1 calc R . P B 1
C79 C 1.1179(4) 0.4316(4) 0.67833(13) 0.0537(11) Uani 0.648(4) 1 d D U P B 1
H79 H 1.146424 0.481249 0.687831 0.064 Uiso 0.648(4) 1 calc R . P B 1
C80 C 1.1709(7) 0.3561(5) 0.6830(2) 0.0463(14) Uani 0.648(4) 1 d D U P B 1
H80 H 1.232608 0.355994 0.696514 0.056 Uiso 0.648(4) 1 calc R . P B 1
C67 C 0.3527(10) 0.0120(6) 0.7412(3) 0.090(3) Uani 0.549(11) 1 d D U P A 2
H67A H 0.358428 0.000108 0.763253 0.135 Uiso 0.549(11) 1 calc GR . P A 2
H67B H 0.394445 -0.027750 0.731614 0.135 Uiso 0.549(11) 1 calc GR . P A 2
H67C H 0.282359 0.006225 0.731878 0.135 Uiso 0.549(11) 1 calc GR . P A 2
C68 C 0.3891(10) 0.1031(6) 0.7364(3) 0.0599(15) Uani 0.549(11) 1 d D U P A 2
C69 C 0.3562(7) 0.1699(6) 0.7526(2) 0.0520(14) Uani 0.549(11) 1 d D U P A 2
H69 H 0.308320 0.159436 0.766115 0.062 Uiso 0.549(11) 1 calc R . P A 2
C70 C 0.3917(7) 0.2540(6) 0.7498(2) 0.0564(15) Uani 0.549(11) 1 d D U P A 2
H70 H 0.370972 0.299087 0.761514 0.068 Uiso 0.549(11) 1 calc R . P A 2
C71 C 0.4625(7) 0.2661(6) 0.7273(2) 0.0627(16) Uani 0.549(11) 1 d D U P A 2
H71 H 0.484801 0.320802 0.722976 0.075 Uiso 0.549(11) 1 calc R . P A 2
C72 C 0.4964(8) 0.1957(7) 0.7126(2) 0.0676(16) Uani 0.549(11) 1 d D U P A 2
H72 H 0.544009 0.202609 0.698734 0.081 Uiso 0.549(11) 1 calc R . P A 2
C73 C 0.4610(7) 0.1165(7) 0.7181(2) 0.0636(15) Uani 0.549(11) 1 d D U P A 2
H73 H 0.487775 0.069566 0.708639 0.076 Uiso 0.549(11) 1 calc R . P A 2
C88 C 1.0540(8) 0.4865(6) 0.6715(3) 0.055(2) Uani 0.352(4) 1 d D U P B 2
H88A H 1.006687 0.493103 0.686398 0.082 Uiso 0.352(4) 1 calc GR . P B 2
H88B H 1.024265 0.509602 0.651694 0.082 Uiso 0.352(4) 1 calc GR . P B 2
H88C H 1.116556 0.516526 0.678893 0.082 Uiso 0.352(4) 1 calc GR . P B 2
C89 C 1.0766(7) 0.3943(6) 0.6679(2) 0.0422(14) Uani 0.352(4) 1 d D U P B 2
C90 C 1.0025(9) 0.3358(7) 0.6561(3) 0.0518(16) Uani 0.352(4) 1 d D U P B 2
H90 H 0.934786 0.352793 0.650095 0.062 Uiso 0.352(4) 1 calc R . P B 2
C91 C 1.0311(9) 0.2532(7) 0.6535(3) 0.0545(17) Uani 0.352(4) 1 d D U P B 2
H91 H 0.981290 0.215399 0.644179 0.065 Uiso 0.352(4) 1 calc R . P B 2
C92 C 1.1212(7) 0.2218(7) 0.6628(2) 0.0532(15) Uani 0.352(4) 1 d D U P B 2
H92 H 1.135043 0.163948 0.660236 0.064 Uiso 0.352(4) 1 calc R . P B 2
C93 C 1.1964(8) 0.2775(7) 0.6766(2) 0.0541(15) Uani 0.352(4) 1 d D U P B 2
H93 H 1.260406 0.255797 0.684911 0.065 Uiso 0.352(4) 1 calc R . P B 2
C94 C 1.1787(12) 0.3626(10) 0.6784(4) 0.0502(18) Uani 0.352(4) 1 d D U P B 2
H94 H 1.231270 0.400071 0.686106 0.060 Uiso 0.352(4) 1 calc R . P B 2

loop_
_atom_site_aniso_label
_atom_site_aniso_U_11
_atom_site_aniso_U_22
_atom_site_aniso_U_33
_atom_site_aniso_U_23
_atom_site_aniso_U_13
_atom_site_aniso_U_12
Cu1 0.02577(16) 0.02023(16) 0.03034(16) 0.00046(12) 0.00547(13) 0.00250(12)
Cu2 0.02459(16) 0.02771(17) 0.02679(16) 0.00190(13) 0.00661(12) -0.00264(13)
Cu3 0.02750(16) 0.02052(16) 0.02958(16) -0.00221(12) 0.00845(13) -0.00151(12)
Cl1 0.0304(3) 0.0406(4) 0.0313(3) 0.0058(3) 0.0013(3) 0.0052(3)
Cl2 0.0511(4) 0.0557(5) 0.0296(4) -0.0014(3) 0.0080(3) 0.0100(4)
Cl3 0.0376(4) 0.0392(4) 0.0356(4) 0.0106(3) 0.0040(3) 0.0040(3)
Cl4 0.0520(4) 0.0345(4) 0.0403(4) 0.0124(3) 0.0109(3) 0.0040(3)
Cl5 0.0235(3) 0.0411(4) 0.0387(4) 0.0103(3) 0.0057(3) 0.0044(3)
Cl6 0.0341(4) 0.0317(4) 0.0914(6) 0.0036(4) 0.0195(4) -0.0050(3)
S1 0.0260(3) 0.0209(3) 0.0294(3) -0.0044(2) 0.0026(3) -0.0023(3)
S2 0.0309(3) 0.0229(3) 0.0284(3) 0.0014(2) 0.0086(3) 0.0055(3)
S3 0.0274(3) 0.0204(3) 0.0370(4) 0.0007(3) 0.0103(3) -0.0037(3)
N1 0.0204(10) 0.0238(10) 0.0259(10) 0.0020(8) 0.0039(8) 0.0010(8)
N2 0.0268(11) 0.0321(11) 0.0256(10) 0.0075(9) 0.0041(8) -0.0014(9)
N3 0.0279(11) 0.0244(11) 0.0306(11) -0.0007(9) 0.0099(9) 0.0019(9)
C1 0.0249(13) 0.0244(14) 0.0426(15) 0.0025(11) 0.0050(11) 0.0000(11)
C2 0.0251(12) 0.0225(12) 0.0216(11) 0.0002(9) 0.0027(9) 0.0018(10)
C3 0.0238(12) 0.0212(12) 0.0244(12) -0.0015(9) 0.0008(9) 0.0038(10)
C4 0.0243(12) 0.0245(12) 0.0189(11) -0.0044(9) 0.0008(9) 0.0015(10)
C5 0.0236(13) 0.0321(15) 0.0354(14) -0.0056(11) 0.0013(11) -0.0009(11)
C6 0.0235(12) 0.0211(12) 0.0330(12) 0.0060(10) 0.0079(10) 0.0035(10)
C7 0.0242(12) 0.0242(12) 0.0374(13) 0.0076(10) 0.0073(10) 0.0034(10)
C8 0.0227(13) 0.0321(14) 0.0532(16) 0.0124(12) 0.0024(12) 0.0017(11)
C9 0.0288(14) 0.0343(15) 0.0655(18) 0.0156(14) 0.0206(13) 0.0031(12)
C10 0.0394(15) 0.0353(15) 0.0467(16) 0.0130(12) 0.0212(13) 0.0081(12)
C11 0.0332(13) 0.0278(13) 0.0367(13) 0.0065(11) 0.0095(11) 0.0064(11)
C12 0.0310(15) 0.0447(18) 0.0456(17) 0.0124(13) 0.0009(13) -0.0068(13)
C13 0.0254(12) 0.0295(13) 0.0356(13) 0.0116(11) 0.0030(10) 0.0007(11)
C14 0.0219(12) 0.0333(14) 0.0395(14) 0.0139(11) 0.0103(11) 0.0038(11)
C15 0.0306(13) 0.0215(12) 0.0355(13) 0.0095(10) 0.0145(11) 0.0097(10)
C16 0.0443(16) 0.0374(16) 0.0410(16) 0.0070(13) 0.0227(13) 0.0104(13)
C17 0.0296(13) 0.0344(14) 0.0269(12) 0.0060(10) 0.0023(10) -0.0079(11)
C18 0.0339(13) 0.0346(14) 0.0295(13) 0.0083(11) -0.0006(11) -0.0034(11)
C19 0.0503(16) 0.0418(16) 0.0309(14) 0.0014(12) 0.0016(12) 0.0001(13)
C20 0.0629(19) 0.0493(18) 0.0250(14) 0.0044(13) 0.0030(13) 0.0026(15)
C21 0.0527(17) 0.0415(16) 0.0303(14) 0.0125(12) -0.0014(13) -0.0001(14)
C22 0.0385(14) 0.0321(14) 0.0318(13) 0.0050(11) 0.0028(11) -0.0034(12)
C23 0.065(2) 0.0403(17) 0.0358(16) -0.0051(13) 0.0150(14) 0.0095(15)
C24 0.0332(13) 0.0317(14) 0.0345(13) -0.0003(11) 0.0136(11) 0.0024(11)
C25 0.0398(14) 0.0383(15) 0.0287(13) 0.0044(11) 0.0130(11) 0.0001(12)
C26 0.0281(13) 0.0285(13) 0.0365(13) 0.0082(11) 0.0114(11) -0.0035(11)
C27 0.0468(17) 0.0359(16) 0.0458(17) 0.0127(13) 0.0128(14) 0.0018(14)
C28 0.0297(12) 0.0232(12) 0.0272(12) -0.0045(10) 0.0077(10) 0.0035(10)
C29 0.0289(13) 0.0263(13) 0.0410(14) -0.0065(11) 0.0098(11) -0.0030(11)
C30 0.0263(13) 0.0303(14) 0.0416(14) -0.0080(11) 0.0037(11) 0.0038(11)
C31 0.0313(13) 0.0274(14) 0.0289(13) -0.0046(10) 0.0007(11) 0.0060(11)
C32 0.0283(13) 0.0266(13) 0.0238(12) -0.0025(10) 0.0038(10) 0.0015(10)
C33 0.0226(12) 0.0288(13) 0.0246(11) -0.0028(10) 0.0051(9) 0.0023(10)
Cu4 0.02093(15) 0.01970(16) 0.03575(17) -0.00150(13) 0.00050(13) 0.00151(12)
Cu5 0.02679(16) 0.02047(16) 0.03639(18) -0.00207(13) -0.00066(13) 0.00092(13)
Cu6 0.02801(16) 0.02385(16) 0.02683(16) 0.00113(12) 0.00280(13) 0.00283(13)
Cl7 0.0837(6) 0.0491(5) 0.0433(4) 0.0011(4) 0.0098(4) -0.0044(4)
Cl8 0.0620(5) 0.0348(4) 0.0474(4) -0.0061(3) 0.0162(4) -0.0111(4)
Cl9 0.0263(4) 0.1128(9) 0.0825(7) 0.0101(6) -0.0088(4) 0.0062(5)
Cl10 0.0218(3) 0.0318(3) 0.0368(3) -0.0020(3) 0.0047(3) 0.0002(3)
Cl11 0.0415(4) 0.0280(4) 0.1077(7) 0.0131(4) 0.0222(4) 0.0033(3)
Cl12 0.0903(6) 0.0404(4) 0.0456(4) -0.0116(3) 0.0314(4) -0.0289(4)
S4 0.0224(3) 0.0187(3) 0.0304(3) -0.0004(2) 0.0024(2) 0.0012(2)
S5 0.0228(3) 0.0223(3) 0.0372(4) -0.0045(3) -0.0028(3) -0.0003(3)
S6 0.0293(3) 0.0211(3) 0.0295(3) -0.0016(2) 0.0036(3) 0.0048(3)
N4 0.0252(10) 0.0201(10) 0.0380(11) -0.0025(9) 0.0006(9) 0.0020(8)
N5 0.0222(10) 0.0260(11) 0.0416(12) 0.0023(9) -0.0022(9) 0.0002(9)
N6 0.0314(11) 0.0243(11) 0.0290(11) 0.0032(9) 0.0007(9) -0.0025(9)
C34 0.0314(15) 0.0288(15) 0.0532(17) -0.0010(13) -0.0014(13) 0.0094(12)
C35 0.0263(13) 0.0233(13) 0.0379(13) 0.0001(11) 0.0024(11) 0.0038(10)
C36 0.0192(12) 0.0271(13) 0.0459(15) 0.0003(11) -0.0001(11) 0.0015(10)
C37 0.0213(12) 0.0261(13) 0.0361(13) 0.0005(11) 0.0030(10) -0.0018(10)
C38 0.0250(14) 0.0298(15) 0.0583(18) -0.0003(13) 0.0029(13) -0.0037(12)
C39 0.0249(12) 0.0188(12) 0.0434(14) -0.0036(10) -0.0018(11) 0.0053(10)
C40 0.0305(13) 0.0229(13) 0.0451(14) -0.0055(11) 0.0014(11) 0.0051(11)
C41 0.0379(15) 0.0217(13) 0.0591(17) -0.0032(12) -0.0001(13) 0.0024(12)
C42 0.0404(16) 0.0223(14) 0.0662(19) -0.0125(13) -0.0083(14) 0.0025(12)
C43 0.0496(17) 0.0332(16) 0.0503(17) -0.0129(13) -0.0077(14) 0.0089(14)
C44 0.0394(15) 0.0283(14) 0.0421(15) -0.0017(12) -0.0017(12) 0.0049(12)
C45 0.056(2) 0.0319(17) 0.066(2) 0.0057(15) 0.0039(16) -0.0132(15)
C46 0.0262(13) 0.0267(14) 0.0477(15) 0.0009(12) -0.0054(11) -0.0017(11)
C47 0.0271(13) 0.0217(13) 0.0499(15) -0.0057(11) -0.0061(11) -0.0018(10)
C48 0.0196(12) 0.0249(13) 0.0432(14) -0.0087(11) -0.0060(10) 0.0008(10)
C49 0.0349(15) 0.0325(16) 0.0506(17) -0.0121(13) 0.0004(13) -0.0022(13)
C50 0.0242(12) 0.0273(13) 0.0480(14) 0.0034(11) 0.0069(11) -0.0003(10)
C51 0.0219(12) 0.0246(13) 0.0435(14) 0.0031(11) 0.0071(11) 0.0008(10)
C52 0.0337(14) 0.0361(15) 0.0460(15) 0.0058(12) 0.0128(12) 0.0016(12)
C53 0.0394(16) 0.0568(19) 0.0569(18) 0.0088(15) 0.0218(14) 0.0059(14)
C54 0.0298(15) 0.064(2) 0.073(2) 0.0107(17) 0.0216(15) 0.0067(14)
C55 0.0271(14) 0.0501(17) 0.0623(18) 0.0075(15) 0.0028(13) 0.0014(13)
C56 0.0538(18) 0.0476(18) 0.0299(15) 0.0071(13) 0.0014(13) -0.0199(15)
C57 0.0402(14) 0.0215(12) 0.0300(13) 0.0015(10) 0.0023(11) -0.0072(11)
C58 0.0408(14) 0.0255(13) 0.0287(13) -0.0008(10) 0.0124(11) 0.0000(11)
C59 0.0363(14) 0.0213(12) 0.0339(13) -0.0032(10) 0.0105(11) 0.0034(11)
C60 0.0398(16) 0.0499(19) 0.0462(17) -0.0003(14) 0.0164(14) 0.0136(14)
C61 0.0347(14) 0.0378(15) 0.0295(13) 0.0113(11) -0.0014(11) -0.0081(12)
C62 0.0323(14) 0.0423(16) 0.0551(16) 0.0181(13) -0.0027(13) -0.0042(13)
C63 0.0371(16) 0.067(2) 0.079(2) 0.0291(18) -0.0034(16) 0.0019(16)
C64 0.0376(18) 0.090(3) 0.070(2) 0.025(2) -0.0142(16) -0.0200(19)
C65 0.0522(19) 0.074(2) 0.0456(17) 0.0076(16) -0.0060(15) -0.0323(17)
C66 0.0479(16) 0.0484(17) 0.0300(14) 0.0061(12) 0.0008(12) -0.0171(14)
C81 0.069(5) 0.093(6) 0.074(5) 0.002(5) 0.016(4) 0.006(5)
C82 0.058(3) 0.076(3) 0.052(3) -0.007(3) -0.002(3) 0.014(3)
C83 0.052(3) 0.080(3) 0.047(3) -0.008(3) -0.003(3) 0.019(3)
C84 0.051(3) 0.075(3) 0.041(3) -0.013(3) 0.000(3) 0.026(3)
C85 0.054(3) 0.068(3) 0.045(3) -0.009(3) 0.005(3) 0.018(3)
C86 0.060(3) 0.075(3) 0.048(3) -0.013(3) 0.000(3) 0.010(3)
C87 0.056(3) 0.078(3) 0.053(3) -0.009(3) 0.000(3) 0.012(3)
C74 0.062(3) 0.068(3) 0.052(3) -0.002(3) -0.003(3) 0.006(3)
C75 0.034(2) 0.054(2) 0.041(2) -0.0067(19) 0.0056(18) -0.008(2)
C76 0.045(2) 0.058(3) 0.057(2) 0.001(2) 0.007(2) -0.003(2)
C77 0.036(2) 0.054(2) 0.048(2) -0.0008(19) 0.0010(19) -0.0035(19)
C78 0.042(2) 0.054(2) 0.051(2) -0.003(2) 0.0052(19) 0.000(2)
C79 0.051(2) 0.058(3) 0.050(2) 0.000(2) 0.000(2) -0.005(2)
C80 0.037(2) 0.057(2) 0.043(3) -0.001(2) -0.001(2) -0.003(2)
C67 0.098(6) 0.076(5) 0.091(5) -0.012(4) -0.008(5) 0.008(5)
C68 0.055(3) 0.073(3) 0.049(2) -0.007(3) -0.001(2) 0.015(3)
C69 0.046(3) 0.065(3) 0.042(2) -0.006(3) -0.003(2) 0.014(3)
C70 0.050(3) 0.064(3) 0.049(3) -0.004(3) -0.012(2) 0.013(3)
C71 0.056(3) 0.073(3) 0.055(3) 0.002(3) -0.008(3) 0.009(3)
C72 0.063(3) 0.082(3) 0.054(3) -0.008(3) -0.002(3) 0.009(3)
C73 0.055(3) 0.080(3) 0.053(3) -0.005(3) -0.002(2) 0.015(3)
C88 0.048(4) 0.049(5) 0.067(5) -0.004(4) 0.007(4) 0.002(4)
C89 0.034(3) 0.049(3) 0.044(3) -0.003(3) 0.006(3) -0.005(3)
C90 0.040(3) 0.058(3) 0.056(3) -0.003(3) 0.004(3) -0.006(3)
C91 0.045(3) 0.058(3) 0.060(3) 0.000(3) 0.007(3) -0.005(3)
C92 0.050(3) 0.055(3) 0.056(3) -0.002(3) 0.009(3) 0.000(3)
C93 0.047(3) 0.061(3) 0.053(3) -0.003(3) 0.003(3) 0.003(3)
C94 0.040(3) 0.058(3) 0.051(3) -0.005(3) -0.001(3) -0.005(3)

loop_
_atom_type_symbol
_atom_type_description
_atom_type_scat_dispersion_real
_atom_type_scat_dispersion_imag
_atom_type_scat_source
C C 0.0033 0.0016 'International Tables Vol C Tables 4.2.6.8 and 6.1.1.4'
H H 0.0000 0.0000 'International Tables Vol C Tables 4.2.6.8 and 6.1.1.4'
Cl Cl 0.1484 0.1585 'International Tables Vol C Tables 4.2.6.8 and 6.1.1.4'
Cu Cu 0.3201 1.2651 'International Tables Vol C Tables 4.2.6.8 and 6.1.1.4'
N N 0.0061 0.0033 'International Tables Vol C Tables 4.2.6.8 and 6.1.1.4'
S S 0.1246 0.1234 'International Tables Vol C Tables 4.2.6.8 and 6.1.1.4'

loop_
_geom_angle_atom_site_label_1
_geom_angle_atom_site_label_2
_geom_angle_atom_site_label_3
_geom_angle
_geom_angle_site_symmetry_1
_geom_angle_site_symmetry_3
_geom_angle_publ_flag
S1 Cu1 S2 124.59(3) . . ?
N1 Cu1 S1 103.57(6) . . ?
N1 Cu1 S2 131.72(6) . . ?
S3 Cu2 S2 124.19(3) . . ?
N2 Cu2 S2 104.47(6) . . ?
N2 Cu2 S3 131.22(6) . . ?
S3 Cu3 S1 123.22(3) . . ?
N3 Cu3 S1 132.10(6) . . ?
N3 Cu3 S3 104.53(6) . . ?
Cu3 S1 Cu1 85.75(2) . . ?
C4 S1 Cu1 104.26(8) . . ?
C4 S1 Cu3 102.29(8) . . ?
Cu1 S2 Cu2 85.22(2) . . ?
C15 S2 Cu1 106.86(8) . . ?
C15 S2 Cu2 103.60(9) . . ?
Cu3 S3 Cu2 88.48(2) . . ?
C26 S3 Cu2 109.16(9) . . ?
C26 S3 Cu3 104.51(9) . . ?
C2 N1 Cu1 125.53(16) . . ?
C2 N1 C6 118.2(2) . . ?
C6 N1 Cu1 116.26(15) . . ?
C13 N2 Cu2 125.00(18) . . ?
C13 N2 C17 118.1(2) . . ?
C17 N2 Cu2 116.88(16) . . ?
C24 N3 Cu3 124.34(18) . . ?
C24 N3 C28 118.7(2) . . ?
C28 N3 Cu3 116.87(15) . . ?
N1 C2 C1 120.4(2) . . ?
N1 C2 C3 124.7(2) . . ?
C3 C2 C1 114.9(2) . . ?
C4 C3 C2 133.5(2) . . ?
C3 C4 S1 127.82(19) . . ?
C3 C4 C5 118.7(2) . . ?
C5 C4 S1 113.47(18) . . ?
C7 C6 N1 122.9(2) . . ?
C7 C6 C11 116.7(2) . . ?
C11 C6 N1 120.3(2) . . ?
C6 C7 Cl1 119.04(18) . . ?
C8 C7 Cl1 119.2(2) . . ?
C8 C7 C6 121.7(2) . . ?
C9 C8 C7 119.5(3) . . ?
C10 C9 C8 120.3(3) . . ?
C9 C10 C11 119.4(3) . . ?
C6 C11 Cl2 118.7(2) . . ?
C10 C11 Cl2 119.0(2) . . ?
C10 C11 C6 122.3(3) . . ?
N2 C13 C12 122.0(2) . . ?
N2 C13 C14 124.2(2) . . ?
C14 C13 C12 113.8(2) . . ?
C15 C14 C13 134.5(2) . . ?
C14 C15 S2 127.55(19) . . ?
C14 C15 C16 118.7(2) . . ?
C16 C15 S2 113.7(2) . . ?
C18 C17 N2 122.2(2) . . ?
C18 C17 C22 116.6(2) . . ?
C22 C17 N2 121.1(2) . . ?
C17 C18 Cl3 119.0(2) . . ?
C17 C18 C19 122.3(3) . . ?
C19 C18 Cl3 118.7(2) . . ?
C20 C19 C18 119.2(3) . . ?
C21 C20 C19 120.4(3) . . ?
C20 C21 C22 119.5(3) . . ?
C17 C22 Cl4 118.7(2) . . ?
C21 C22 Cl4 119.4(2) . . ?
C21 C22 C17 121.9(3) . . ?
N3 C24 C23 120.2(2) . . ?
N3 C24 C25 125.1(2) . . ?
C25 C24 C23 114.7(2) . . ?
C26 C25 C24 134.2(3) . . ?
C25 C26 S3 127.0(2) . . ?
C25 C26 C27 119.1(2) . . ?
C27 C26 S3 113.9(2) . . ?
C29 C28 N3 121.5(2) . . ?
C33 C28 N3 122.5(2) . . ?
C33 C28 C29 115.8(2) . . ?
C28 C29 Cl6 119.0(2) . . ?
C30 C29 Cl6 118.5(2) . . ?
C30 C29 C28 122.5(2) . . ?
C31 C30 C29 119.4(2) . . ?
C32 C31 C30 119.8(2) . . ?
C31 C32 C33 120.0(2) . . ?
C28 C33 Cl5 118.94(19) . . ?
C32 C33 Cl5 118.63(19) . . ?
C32 C33 C28 122.4(2) . . ?
S4 Cu4 S5 124.93(3) . . ?
N4 Cu4 S4 104.12(6) . . ?
N4 Cu4 S5 130.39(6) . . ?
S5 Cu5 S6 121.05(3) . . ?
N5 Cu5 S5 104.67(7) . . ?
N5 Cu5 S6 134.01(7) . . ?
S4 Cu6 S6 124.06(3) . . ?
N6 Cu6 S4 133.76(7) . . ?
N6 Cu6 S6 102.12(6) . . ?
Cu4 S4 Cu6 88.47(2) . . ?
C37 S4 Cu4 104.10(9) . . ?
C37 S4 Cu6 111.56(9) . . ?
Cu5 S5 Cu4 86.07(3) . . ?
C48 S5 Cu4 107.87(8) . . ?
C48 S5 Cu5 103.91(10) . . ?
Cu5 S6 Cu6 88.99(2) . . ?
C59 S6 Cu5 104.22(9) . . ?
C59 S6 Cu6 104.86(9) . . ?
C35 N4 Cu4 125.70(18) . . ?
C35 N4 C39 119.2(2) . . ?
C39 N4 Cu4 114.85(16) . . ?
C46 N5 Cu5 124.70(19) . . ?
C46 N5 C50 119.0(2) . . ?
C50 N5 Cu5 116.26(17) . . ?
C57 N6 Cu6 126.64(18) . . ?
C57 N6 C61 118.5(2) . . ?
C61 N6 Cu6 114.80(16) . . ?
N4 C35 C34 122.0(2) . . ?
N4 C35 C36 124.1(2) . . ?
C36 C35 C34 113.8(2) . . ?
C37 C36 C35 134.0(2) . . ?
C36 C37 S4 127.4(2) . . ?
C36 C37 C38 119.0(2) . . ?
C38 C37 S4 113.48(19) . . ?
C40 C39 N4 121.4(2) . . ?
C40 C39 C44 117.0(2) . . ?
C44 C39 N4 121.3(2) . . ?
C39 C40 Cl8 118.7(2) . . ?
C39 C40 C41 121.8(3) . . ?
C41 C40 Cl8 119.4(2) . . ?
C42 C41 C40 119.4(3) . . ?
C43 C42 C41 120.4(3) . . ?
C42 C43 C44 119.6(3) . . ?
C39 C44 Cl7 118.8(2) . . ?
C43 C44 Cl7 119.4(2) . . ?
C43 C44 C39 121.7(3) . . ?
N5 C46 C45 121.2(3) . . ?
N5 C46 C47 124.6(3) . . ?
C47 C46 C45 114.2(3) . . ?
C48 C47 C46 134.1(3) . . ?
C47 C48 S5 127.5(2) . . ?
C47 C48 C49 119.6(2) . . ?
C49 C48 S5 112.8(2) . . ?
C51 C50 N5 122.4(2) . . ?
C51 C50 C55 115.6(3) . . ?
C55 C50 N5 121.8(3) . . ?
C50 C51 Cl10 118.6(2) . . ?
C52 C51 Cl10 118.4(2) . . ?
C52 C51 C50 123.0(2) . . ?
C53 C52 C51 119.3(3) . . ?
C54 C53 C52 119.7(3) . . ?
C53 C54 C55 120.8(3) . . ?
C50 C55 Cl9 118.7(2) . . ?
C54 C55 Cl9 119.7(2) . . ?
C54 C55 C50 121.6(3) . . ?
N6 C57 C56 122.4(3) . . ?
N6 C57 C58 124.2(2) . . ?
C58 C57 C56 113.4(2) . . ?
C59 C58 C57 133.3(2) . . ?
C58 C59 S6 127.7(2) . . ?
C58 C59 C60 119.2(2) . . ?
C60 C59 S6 113.2(2) . . ?
C62 C61 N6 121.4(3) . . ?
C62 C61 C66 117.1(3) . . ?
C66 C61 N6 121.4(3) . . ?
C61 C62 Cl11 119.1(2) . . ?
C63 C62 Cl11 119.4(3) . . ?
C63 C62 C61 121.5(3) . . ?
C64 C63 C62 119.2(4) . . ?
C65 C64 C63 121.0(3) . . ?
C64 C65 C66 119.1(3) . . ?
C61 C66 Cl12 118.6(2) . . ?
C65 C66 Cl12 119.4(3) . . ?
C65 C66 C61 122.1(3) . . ?
C83 C82 C81 122.3(10) . . ?
C87 C82 C81 117.0(10) . . ?
C87 C82 C83 120.5(10) . . ?
C82 C83 C84 120.9(9) . . ?
C85 C84 C83 114.4(8) . . ?
C86 C85 C84 120.3(10) . . ?
C85 C86 C87 125.2(10) . . ?
C86 C87 C82 118.0(11) . . ?
C76 C75 C74 121.6(5) . . ?
C80 C75 C74 123.4(6) . . ?
C80 C75 C76 115.0(6) . . ?
C77 C76 C75 119.8(6) . . ?
C76 C77 C78 123.6(6) . . ?
C79 C78 C77 116.4(6) . . ?
C78 C79 C80 121.8(7) . . ?
C79 C80 C75 123.2(7) . . ?
C69 C68 C67 121.0(8) . . ?
C73 C68 C67 119.4(8) . . ?
C73 C68 C69 119.4(9) . . ?
C68 C69 C70 122.4(8) . . ?
C69 C70 C71 115.7(7) . . ?
C72 C71 C70 119.2(8) . . ?
C73 C72 C71 120.3(9) . . ?
C68 C73 C72 122.6(9) . . ?
C90 C89 C88 122.6(10) . . ?
C90 C89 C94 117.9(10) . . ?
C94 C89 C88 119.4(11) . . ?
C91 C90 C89 118.0(11) . . ?
C92 C91 C90 126.2(12) . . ?
C91 C92 C93 117.6(11) . . ?
C94 C93 C92 121.3(12) . . ?
C93 C94 C89 118.6(13) . . ?

loop_
_geom_bond_atom_site_label_1
_geom_bond_atom_site_label_2
_geom_bond_distance
_geom_bond_site_symmetry_2
_geom_bond_publ_flag
Cu1 S1 2.2089(7) . ?
Cu1 S2 2.2101(7) . ?
Cu1 N1 1.975(2) . ?
Cu2 S2 2.2108(7) . ?
Cu2 S3 2.2072(7) . ?
Cu2 N2 1.972(2) . ?
Cu3 S1 2.2076(7) . ?
Cu3 S3 2.1980(7) . ?
Cu3 N3 1.975(2) . ?
Cl1 C7 1.726(3) . ?
Cl2 C11 1.736(3) . ?
Cl3 C18 1.728(3) . ?
Cl4 C22 1.737(3) . ?
Cl5 C33 1.726(2) . ?
Cl6 C29 1.734(3) . ?
S1 C4 1.748(2) . ?
S2 C15 1.755(3) . ?
S3 C26 1.750(3) . ?
N1 C2 1.302(3) . ?
N1 C6 1.423(3) . ?
N2 C13 1.302(3) . ?
N2 C17 1.431(3) . ?
N3 C24 1.305(3) . ?
N3 C28 1.428(3) . ?
C1 C2 1.507(3) . ?
C2 C3 1.445(3) . ?
C3 C4 1.352(3) . ?
C4 C5 1.505(3) . ?
C6 C7 1.392(4) . ?
C6 C11 1.397(3) . ?
C7 C8 1.388(4) . ?
C8 C9 1.382(4) . ?
C9 C10 1.373(4) . ?
C10 C11 1.380(4) . ?
C12 C13 1.501(4) . ?
C13 C14 1.455(4) . ?
C14 C15 1.343(4) . ?
C15 C16 1.510(3) . ?
C17 C18 1.387(4) . ?
C17 C22 1.400(4) . ?
C18 C19 1.388(4) . ?
C19 C20 1.379(4) . ?
C20 C21 1.378(4) . ?
C21 C22 1.385(4) . ?
C23 C24 1.509(4) . ?
C24 C25 1.446(4) . ?
C25 C26 1.353(4) . ?
C26 C27 1.508(4) . ?
C28 C29 1.396(4) . ?
C28 C33 1.389(4) . ?
C29 C30 1.387(4) . ?
C30 C31 1.375(4) . ?
C31 C32 1.375(3) . ?
C32 C33 1.382(3) . ?
Cu4 S4 2.2016(7) . ?
Cu4 S5 2.2033(7) . ?
Cu4 N4 1.971(2) . ?
Cu5 S5 2.1994(7) . ?
Cu5 S6 2.2024(7) . ?
Cu5 N5 1.970(2) . ?
Cu6 S4 2.2075(7) . ?
Cu6 S6 2.2102(7) . ?
Cu6 N6 1.978(2) . ?
Cl7 C44 1.729(3) . ?
Cl8 C40 1.723(3) . ?
Cl9 C55 1.728(3) . ?
Cl10 C51 1.726(2) . ?
Cl11 C62 1.734(3) . ?
Cl12 C66 1.733(3) . ?
S4 C37 1.752(3) . ?
S5 C48 1.755(3) . ?
S6 C59 1.751(3) . ?
N4 C35 1.300(3) . ?
N4 C39 1.424(3) . ?
N5 C46 1.307(3) . ?
N5 C50 1.423(3) . ?
N6 C57 1.301(3) . ?
N6 C61 1.418(3) . ?
C34 C35 1.500(4) . ?
C35 C36 1.452(4) . ?
C36 C37 1.349(4) . ?
C37 C38 1.502(4) . ?
C39 C40 1.388(4) . ?
C39 C44 1.392(4) . ?
C40 C41 1.388(4) . ?
C41 C42 1.376(4) . ?
C42 C43 1.371(5) . ?
C43 C44 1.385(4) . ?
C45 C46 1.506(4) . ?
C46 C47 1.443(4) . ?
C47 C48 1.351(4) . ?
C48 C49 1.505(4) . ?
C50 C51 1.387(4) . ?
C50 C55 1.403(4) . ?
C51 C52 1.386(4) . ?
C52 C53 1.379(4) . ?
C53 C54 1.359(5) . ?
C54 C55 1.387(5) . ?
C56 C57 1.501(4) . ?
C57 C58 1.444(4) . ?
C58 C59 1.345(4) . ?
C59 C60 1.509(4) . ?
C61 C62 1.387(4) . ?
C61 C66 1.396(4) . ?
C62 C63 1.383(4) . ?
C63 C64 1.380(5) . ?
C64 C65 1.366(6) . ?
C65 C66 1.376(4) . ?
C81 C82 1.547(12) . ?
C82 C83 1.372(12) . ?
C82 C87 1.356(12) . ?
C83 C84 1.474(12) . ?
C84 C85 1.394(10) . ?
C85 C86 1.338(11) . ?
C86 C87 1.346(11) . ?
C74 C75 1.459(8) . ?
C75 C76 1.438(8) . ?
C75 C80 1.371(10) . ?
C76 C77 1.339(8) . ?
C77 C78 1.392(8) . ?
C78 C79 1.342(7) . ?
C79 C80 1.367(9) . ?
C67 C68 1.522(10) . ?
C68 C69 1.358(9) . ?
C68 C73 1.333(9) . ?
C69 C70 1.403(10) . ?
C70 C71 1.446(10) . ?
C71 C72 1.374(11) . ?
C72 C73 1.352(10) . ?
C88 C89 1.480(12) . ?
C89 C90 1.378(13) . ?
C89 C94 1.440(16) . ?
C90 C91 1.350(14) . ?
C91 C92 1.291(13) . ?
C92 C93 1.386(13) . ?
C93 C94 1.351(16) . ?
